data_1519268
loop_
_publ_author_name
'Gelbrich, Thomas'
'Sampson, David'
'Hursthouse, Michael B.'

_publ_section_title
;
 (E)-5-Phenyl-pent-1-enyl-boronic acid
;
_journal_name_full 'Crystal Structure Report Archive'
_journal_page_first 528
_journal_year 2000
_chemical_formula_sum 'C11 H15 B O2'
_chemical_formula_weight 190.04
_space_group_IT_number 61
_symmetry_cell_setting orthorhombic
_symmetry_space_group_name_Hall '-P 2ac 2ab'
_symmetry_space_group_name_H-M 'P b c a'
_atom_sites_solution_hydrogens geom
_atom_sites_solution_primary direct
_atom_sites_solution_secondary difmap
_cell_angle_alpha 90.00
_cell_angle_beta 90.00
_cell_angle_gamma 90.00
_cell_formula_units_Z 8
_cell_length_a 7.5150(2)
_cell_length_b 9.3921(2)
_cell_length_c 30.7365(2)
_cell_measurement_reflns_used 7229
_cell_measurement_temperature 150(2)
_cell_measurement_theta_max 30.51
_cell_measurement_theta_min 2.91
_cell_volume 2169.43(8)
_diffrn_measured_fraction_theta_full 0.989
_diffrn_measured_fraction_theta_max 0.989
_diffrn_reflns_theta_full 25.14
_exptl_absorpt_coefficient_mu 0.077
_exptl_absorpt_correction_T_max 0.9977
_exptl_absorpt_correction_T_min 0.9800
_exptl_absorpt_correction_type multi-scan
_exptl_absorpt_process_details 'SADABS V2.10 (Sheldrick, 2003)'
_exptl_crystal_colour colourless
_exptl_crystal_density_diffrn 1.164
_exptl_crystal_density_method 'not measured'
_exptl_crystal_description block
_exptl_crystal_F_000 816
_exptl_crystal_size_max 0.20
_exptl_crystal_size_mid 0.10
_exptl_crystal_size_min 0.03
_refine_diff_density_max 0.343
_refine_diff_density_min -0.215
_refine_diff_density_rms 0.046
_refine_ls_extinction_method none
_refine_ls_goodness_of_fit_ref 0.920
_refine_ls_hydrogen_treatment constr
_refine_ls_matrix_type full
_refine_ls_number_parameters 142
_refine_ls_number_reflns 1917
_refine_ls_number_restraints 0
_refine_ls_restrained_S_all 0.920
_refine_ls_R_factor_all 0.1058
_refine_ls_R_factor_gt 0.0547
_refine_ls_shift/su_max 0.000
_refine_ls_shift/su_mean 0.000
_refine_ls_structure_factor_coef Fsqd
_refine_ls_weighting_details 'calc w=1/[\s^2^(Fo^2^)+(0.0817P)^2^+0.0000P] where P=(Fo^2^+2Fc^2^)/3'
_refine_ls_weighting_scheme calc
_refine_ls_wR_factor_gt 0.1241
_refine_ls_wR_factor_ref 0.1393
_cod_data_source_file eCrystal-528.cif
_cod_data_source_block s92
_cod_depositor_comments
;
Citation :
Gelbrich, Thomas and Sampson, David and Hursthouse, Michael B. (2000) 
University of Southampton, Crystal Structure Report Archive. 
(doi:10.5258/ecrystals/528)

More at:
http://ecrystals.chem.soton.ac.uk/528/

The following automatic conversions were performed:

'_symmetry_cell_setting' value 'Orthorhombic' changed to
'orthorhombic' according to the built-in table from CIF Core
dictionary named 'cif_core.dic' version 2.4.1 from 2010-06-29.

Automatic conversion script
Id: cif_fix_values 3105 2015-03-04 15:46:00Z robertas 
;
_cod_original_sg_symbol_H-M Pbca
_cod_database_code 1519268

loop_
_symmetry_equiv_pos_as_xyz
'x, y, z'
'-x+1/2, -y, z+1/2'
'x+1/2, -y+1/2, -z'
'-x, y+1/2, -z+1/2'
'-x, -y, -z'
'x-1/2, y, -z-1/2'
'-x-1/2, y-1/2, z'
'x, -y-1/2, z-1/2'

loop_
_atom_site_label
_atom_site_type_symbol
_atom_site_fract_x
_atom_site_fract_y
_atom_site_fract_z
_atom_site_U_iso_or_equiv
_atom_site_adp_type
_atom_site_occupancy
_atom_site_symmetry_multiplicity
_atom_site_calc_flag
_atom_site_refinement_flags
_atom_site_disorder_assembly
_atom_site_disorder_group
O1 O -0.33714(17) -0.11508(13) 0.51342(5) 0.0282(4) Uani 1 1 d . . .
H1 H -0.2777 -0.1890 0.5185 0.061(8) Uiso 1 1 calc R . .
O2 O -0.3285(2) 0.13101(13) 0.52309(5) 0.0321(4) Uani 1 1 d . . .
H2 H -0.4260 0.1195 0.5102 0.055(9) Uiso 1 1 calc R . .
B1 B -0.2477(4) 0.0012(2) 0.52900(8) 0.0257(6) Uani 1 1 d . . .
C1 C -0.0666(3) -0.0072(2) 0.55263(7) 0.0293(6) Uani 1 1 d . . .
H1A H -0.0080 -0.0967 0.5535 0.033(6) Uiso 1 1 calc R . .
C2 C 0.0125(3) 0.1028(2) 0.57177(8) 0.0348(6) Uani 1 1 d . . .
H2A H -0.0508 0.1902 0.5706 0.044(6) Uiso 1 1 calc R . .
C3 C 0.1871(3) 0.1080(2) 0.59481(8) 0.0416(7) Uani 1 1 d . . .
H3A H 0.2742 0.1597 0.5765 0.090(11) Uiso 1 1 calc R . .
H3B H 0.2316 0.0097 0.5989 0.058(8) Uiso 1 1 calc R . .
C4 C 0.1738(3) 0.1797(3) 0.63819(8) 0.0445(7) Uani 1 1 d . . .
H4A H 0.1101 0.1154 0.6584 0.073(9) Uiso 1 1 calc R . .
H4B H 0.1009 0.2668 0.6349 0.041(6) Uiso 1 1 calc R . .
C5 C 0.3519(3) 0.2209(2) 0.65879(8) 0.0409(7) Uani 1 1 d . . .
H5A H 0.4207 0.2784 0.6377 0.046(7) Uiso 1 1 calc R . .
H5B H 0.3288 0.2812 0.6846 0.055(7) Uiso 1 1 calc R . .
C6 C 0.4622(3) 0.0950(2) 0.67241(8) 0.0344(6) Uani 1 1 d . . .
C7 C 0.6033(3) 0.0474(2) 0.64704(8) 0.0398(7) Uani 1 1 d . . .
H7 H 0.6315 0.0959 0.6208 0.042(7) Uiso 1 1 calc R . .
C8 C 0.7024(3) -0.0686(3) 0.65928(9) 0.0474(7) Uani 1 1 d . . .
H8 H 0.7981 -0.0996 0.6415 0.056(8) Uiso 1 1 calc R . .
C9 C 0.6640(3) -0.1403(3) 0.69725(9) 0.0474(7) Uani 1 1 d . . .
H9 H 0.7321 -0.2212 0.7055 0.058(8) Uiso 1 1 calc R . .
C10 C 0.5266(4) -0.0942(3) 0.72309(9) 0.0477(7) Uani 1 1 d . . .
H10 H 0.4999 -0.1426 0.7494 0.051(7) Uiso 1 1 calc R . .
C11 C 0.4274(3) 0.0225(2) 0.71068(8) 0.0410(7) Uani 1 1 d . . .
H11 H 0.3329 0.0538 0.7288 0.040(6) Uiso 1 1 calc R . .

loop_
_atom_site_aniso_label
_atom_site_aniso_U_11
_atom_site_aniso_U_22
_atom_site_aniso_U_33
_atom_site_aniso_U_23
_atom_site_aniso_U_13
_atom_site_aniso_U_12
O1 0.0245(9) 0.0190(8) 0.0409(10) 0.0015(6) -0.0031(7) 0.0024(6)
O2 0.0266(9) 0.0213(8) 0.0485(11) 0.0004(6) -0.0093(8) -0.0007(6)
B1 0.0255(15) 0.0210(12) 0.0304(16) 0.0018(11) 0.0052(13) -0.0009(10)
C1 0.0312(14) 0.0250(12) 0.0317(15) 0.0016(10) 0.0004(11) 0.0046(10)
C2 0.0321(15) 0.0328(12) 0.0395(16) 0.0004(11) -0.0083(11) 0.0048(10)
C3 0.0363(16) 0.0424(14) 0.0461(17) -0.0078(12) -0.0111(12) 0.0037(11)
C4 0.0401(16) 0.0419(14) 0.0516(19) -0.0044(13) -0.0099(13) 0.0064(13)
C5 0.0343(15) 0.0429(15) 0.0456(17) -0.0147(13) -0.0096(12) 0.0001(11)
C6 0.0295(15) 0.0368(12) 0.0367(16) -0.0105(11) -0.0064(12) -0.0046(10)
C7 0.0361(16) 0.0431(14) 0.0402(18) -0.0029(12) 0.0027(12) -0.0028(12)
C8 0.0326(16) 0.0544(16) 0.055(2) -0.0083(14) 0.0039(13) 0.0062(13)
C9 0.0354(16) 0.0539(16) 0.053(2) 0.0007(14) -0.0088(14) 0.0076(13)
C10 0.0455(18) 0.0599(17) 0.0376(17) 0.0082(13) -0.0063(13) -0.0031(13)
C11 0.0299(16) 0.0562(16) 0.0371(18) -0.0106(12) 0.0026(12) -0.0023(12)

loop_
_atom_type_symbol
_atom_type_description
_atom_type_scat_dispersion_real
_atom_type_scat_dispersion_imag
_atom_type_scat_source
C C 0.0033 0.0016 'International Tables Vol C Tables 4.2.6.8 and 6.1.1.4'
H H 0.0000 0.0000 'International Tables Vol C Tables 4.2.6.8 and 6.1.1.4'
B B 0.0013 0.0007 'International Tables Vol C Tables 4.2.6.8 and 6.1.1.4'
O O 0.0106 0.0060 'International Tables Vol C Tables 4.2.6.8 and 6.1.1.4'

loop_
_geom_angle_atom_site_label_1
_geom_angle_atom_site_label_2
_geom_angle_atom_site_label_3
_geom_angle
_geom_angle_site_symmetry_1
_geom_angle_site_symmetry_3
B1 O1 H1 109.5 . .
B1 O2 H2 109.5 . .
O1 B1 O2 116.4(2) . .
O1 B1 C1 123.81(18) . .
O2 B1 C1 119.77(19) . .
C2 C1 B1 124.25(19) . .
C2 C1 H1A 117.9 . .
B1 C1 H1A 117.9 . .
C1 C2 C3 129.0(2) . .
C1 C2 H2A 115.5 . .
C3 C2 H2A 115.5 . .
C2 C3 C4 112.3(2) . .
C2 C3 H3A 109.2 . .
C4 C3 H3A 109.2 . .
C2 C3 H3B 109.2 . .
C4 C3 H3B 109.2 . .
H3A C3 H3B 107.9 . .
C3 C4 C5 115.1(2) . .
C3 C4 H4A 108.5 . .
C5 C4 H4A 108.5 . .
C3 C4 H4B 108.5 . .
C5 C4 H4B 108.5 . .
H4A C4 H4B 107.5 . .
C6 C5 C4 113.47(18) . .
C6 C5 H5A 108.9 . .
C4 C5 H5A 108.9 . .
C6 C5 H5B 108.9 . .
C4 C5 H5B 108.9 . .
H5A C5 H5B 107.7 . .
C11 C6 C7 117.5(2) . .
C11 C6 C5 121.3(2) . .
C7 C6 C5 121.2(2) . .
C8 C7 C6 121.1(2) . .
C8 C7 H7 119.5 . .
C6 C7 H7 119.5 . .
C7 C8 C9 120.4(3) . .
C7 C8 H8 119.8 . .
C9 C8 H8 119.8 . .
C10 C9 C8 119.5(3) . .
C10 C9 H9 120.2 . .
C8 C9 H9 120.2 . .
C9 C10 C11 119.8(3) . .
C9 C10 H10 120.1 . .
C11 C10 H10 120.1 . .
C10 C11 C6 121.6(2) . .
C10 C11 H11 119.2 . .
C6 C11 H11 119.2 . .

loop_
_geom_bond_atom_site_label_1
_geom_bond_atom_site_label_2
_geom_bond_distance
_geom_bond_site_symmetry_2
O1 B1 1.369(3) .
O1 H1 0.8400 .
O2 B1 1.374(3) .
O2 H2 0.8400 .
B1 C1 1.545(4) .
C1 C2 1.329(3) .
C1 H1A 0.9500 .
C2 C3 1.491(3) .
C2 H2A 0.9500 .
C3 C4 1.497(3) .
C3 H3A 0.9900 .
C3 H3B 0.9900 .
C4 C5 1.530(3) .
C4 H4A 0.9900 .
C4 H4B 0.9900 .
C5 C6 1.504(3) .
C5 H5A 0.9900 .
C5 H5B 0.9900 .
C6 C11 1.384(3) .
C6 C7 1.390(3) .
C7 C8 1.372(4) .
C7 H7 0.9500 .
C8 C9 1.378(4) .
C8 H8 0.9500 .
C9 C10 1.372(4) .
C9 H9 0.9500 .
C10 C11 1.380(3) .
C10 H10 0.9500 .
C11 H11 0.9500 .

loop_
_geom_hbond_atom_site_label_D
_geom_hbond_atom_site_label_H
_geom_hbond_atom_site_label_A
_geom_hbond_distance_DH
_geom_hbond_distance_HA
_geom_hbond_distance_DA
_geom_hbond_angle_DHA
_geom_hbond_site_symmetry_A
O1 H1 O2 0.84 1.87 2.7065(19) 170.2 7
O2 H2 O1 0.84 1.92 2.756(2) 171.3 5_456
